data_4326445
loop_
_publ_author_name
'Kagna Ouch'
'Mark S. Mashuta'
'Craig A. Grapperhaus'

_publ_contact_author_email grapperhaus@louisville.edu
_publ_contact_author_fax '(502)852-8149 '
_publ_contact_author_phone '(502)852-5932 '
_publ_section_title
;
 Metal-Stabilized Thiyl Radicals as Scaffolds for Reversible Alkene
 Addition via C-S Bond Formation/Cleavage
;
_journal_name_full 'Inorganic Chemistry'
_journal_page_first 9904
_journal_page_last 9914
_journal_paper_doi 10.1021/ic200416y
_journal_volume 50
_journal_year 2011
_chemical_absolute_configuration ad
_chemical_formula_moiety
;
2(C63 H52 P3 Ru S3), 2(F6 P), 3(C Cl2) 
;
_chemical_formula_sum 'C64.5 H52 Cl3 F6 P4 Ru S3'
_chemical_formula_weight 1368.54
_chemical_name_common
;
[(2-(diphenylphosphine)thiaphenolato)(m-methylphenylethane
-1,2-diylbis(thio-2,1-phenylene)diphenylphosphine)ruthenium(II)]
hexafluorophosphate
;
_space_group_IT_number 4
_symmetry_cell_setting monoclinic
_symmetry_space_group_name_Hall 'P 2yb'
_symmetry_space_group_name_H-M 'P 1 21 1'
_atom_sites_solution_hydrogens geom
_atom_sites_solution_primary direct
_atom_sites_solution_secondary difmap
_audit_creation_method
;
CrysAlisPro, Oxford Diffraction Ltd.,
Version 1.171.34.36 (release 02-08-2010 CrysAlis171 .NET)
(compiled Aug  2 2010,13:00:58)
;
_cell_angle_alpha 90.00
_cell_angle_beta 104.576(3)
_cell_angle_gamma 90.00
_cell_formula_units_Z 2
_cell_length_a 10.5855(4)
_cell_length_b 16.8551(5)
_cell_length_c 17.7704(4)
_cell_measurement_reflns_used 17101
_cell_measurement_temperature 100.1
_cell_measurement_theta_max 29.5987
_cell_measurement_theta_min 3.3797
_cell_volume 3068.54(17)
_computing_cell_refinement
;
CrysAlisPro, Oxford Diffraction Ltd.,
Version 1.171.34.36 (release 02-08-2010 CrysAlis171 .NET)
(compiled Aug  2 2010,13:00:58)
;
_computing_data_collection
;
CrysAlisPro, Oxford Diffraction Ltd.,
Version 1.171.34.36 (release 02-08-2010 CrysAlis171 .NET)
(compiled Aug  2 2010,13:00:58)
;
_computing_data_reduction
;
CrysAlisPro, Oxford Diffraction Ltd.,
Version 1.171.33.66 (release 28-04-2010 CrysAlis171 .NET)
(compiled Apr 28 2010,14:27:37)
;
_computing_molecular_graphics 'SHELXTL 6.14 (Bruker, 2006)'
_computing_publication_material 'SHELXTL 6.14 (Bruker, 2006)'
_computing_structure_refinement 'SHELXL-97 (Sheldrick, 2008)'
_computing_structure_solution 'SHELXS-97 (Sheldrick, 2008)'
_diffrn_ambient_temperature 100.1
_diffrn_detector_area_resol_mean 10.2836
_diffrn_measured_fraction_theta_full 0.945
_diffrn_measured_fraction_theta_max 0.945
_diffrn_measurement_details
;
  1 omega  -74.00  109.00   1.0000   30.0000
omega____ theta____ kappa____ phi______ frames
    -       15.3871    0.0000 -180.0000 183

  2 omega   66.00   92.00   1.0000   30.0000
omega____ theta____ kappa____ phi______ frames
    -       15.3871  179.0000 -120.0000 26

  3 omega  -95.00  -47.00   1.0000   30.0000
omega____ theta____ kappa____ phi______ frames
    -      -14.9965  154.0000  166.0000 48

  4 omega   19.00   67.00   1.0000   30.0000
omega____ theta____ kappa____ phi______ frames
    -      -14.9965 -159.0000  -70.0000 48

  5 omega  -36.00   22.00   1.0000   30.0000
omega____ theta____ kappa____ phi______ frames
    -      -14.9965  -77.0000    0.0000 58

  6 omega  -17.00   84.00   1.0000   30.0000
omega____ theta____ kappa____ phi______ frames
    -       15.3871   37.0000  -90.0000 101

  7 omega   -7.00   96.00   1.0000   30.0000
omega____ theta____ kappa____ phi______ frames
    -       15.3871   37.0000    0.0000 103

  8 omega   -4.00   71.00   1.0000   30.0000
omega____ theta____ kappa____ phi______ frames
    -       15.3871 -118.0000   81.0000 75

  9 omega   59.00   85.00   1.0000   30.0000
omega____ theta____ kappa____ phi______ frames
    -       15.3871  159.0000 -109.0000 26

;
_diffrn_measurement_device_type 'Xcalibur, Ruby, Gemini'
_diffrn_measurement_method '\w scans'
_diffrn_radiation_monochromator graphite
_diffrn_radiation_source 'Enhance (Mo) X-ray Source'
_diffrn_radiation_type 'Mo K\a'
_diffrn_radiation_wavelength 0.7107
_diffrn_reflns_av_R_equivalents 0.0498
_diffrn_reflns_av_sigmaI/netI 0.0584
_diffrn_reflns_limit_h_max 13
_diffrn_reflns_limit_h_min -14
_diffrn_reflns_limit_k_max 23
_diffrn_reflns_limit_k_min -23
_diffrn_reflns_limit_l_max 22
_diffrn_reflns_limit_l_min -24
_diffrn_reflns_number 50963
_diffrn_reflns_theta_full 29.65
_diffrn_reflns_theta_max 29.65
_diffrn_reflns_theta_min 3.38
_exptl_absorpt_coefficient_mu 0.651
_exptl_absorpt_correction_T_max 0.952
_exptl_absorpt_correction_T_min 0.926
_exptl_absorpt_correction_type multi-scan
_exptl_absorpt_process_details
;
CrysAlisPro, Oxford Diffraction Ltd.,
Version 1.171.34.36 (release 02-08-2010 CrysAlis171 .NET)
(compiled Aug  2 2010,13:00:58)
empirical absorption correction using spherical harmonics,
 implemented in SCALE3 ABSPACK scaling algorithm.
;
_exptl_crystal_colour yellow
_exptl_crystal_density_diffrn 1.481
_exptl_crystal_description needle
_exptl_crystal_F_000 1392
_exptl_crystal_size_max 0.31
_exptl_crystal_size_mid 0.14
_exptl_crystal_size_min 0.10
_refine_diff_density_max 1.372
_refine_diff_density_min -0.564
_refine_diff_density_rms 0.098
_refine_ls_abs_structure_details 'Flack H D (1983), Acta Cryst. A39, 876-881'
_refine_ls_abs_structure_Flack -0.02(2)
_refine_ls_extinction_method none
_refine_ls_goodness_of_fit_ref 1.014
_refine_ls_hydrogen_treatment constr
_refine_ls_matrix_type full
_refine_ls_number_parameters 778
_refine_ls_number_reflns 15701
_refine_ls_number_restraints 27
_refine_ls_restrained_S_all 1.020
_refine_ls_R_factor_all 0.0563
_refine_ls_R_factor_gt 0.0438
_refine_ls_shift/su_max 0.009
_refine_ls_shift/su_mean 0.006
_refine_ls_structure_factor_coef Fsqd
_refine_ls_weighting_details 'calc w=1/[\s^2^(Fo^2^)+(0.0630P)^2^+1.7472P] where P=(Fo^2^+2Fc^2^)/3'
_refine_ls_weighting_scheme calc
_refine_ls_wR_factor_gt 0.1042
_refine_ls_wR_factor_ref 0.1136
_reflns_number_gt 13750
_reflns_number_total 15701
_reflns_threshold_expression I>2\s(I)
_cod_data_source_file ic200416y_si_002_1.cif
_cod_data_source_block 1
_cod_original_cell_volume 3068.53(18)
_cod_original_sg_symbol_H-M 'P 21'
_cod_original_formula_sum 'C64.50 H52 Cl3 F6 P4 Ru S3'
_cod_database_code 4326445

loop_
_symmetry_equiv_pos_as_xyz
'x, y, z'
'-x, y+1/2, -z'

loop_
_atom_site_label
_atom_site_type_symbol
_atom_site_fract_x
_atom_site_fract_y
_atom_site_fract_z
_atom_site_U_iso_or_equiv
_atom_site_adp_type
_atom_site_occupancy
_atom_site_symmetry_multiplicity
_atom_site_calc_flag
_atom_site_refinement_flags
Ru1 Ru 0.16053(2) 0.949323(14) 0.196910(15) 0.01431(6) Uani 1 1 d .
S1 S 0.06506(9) 1.00900(5) 0.07486(5) 0.01854(18) Uani 1 1 d .
S2 S 0.36383(8) 0.97963(5) 0.17052(5) 0.01806(17) Uani 1 1 d .
S3 S 0.27668(8) 0.88519(5) 0.31004(5) 0.01707(17) Uani 1 1 d .
P1 P -0.05421(8) 0.92840(5) 0.20538(5) 0.01603(18) Uani 1 1 d .
P2 P 0.17181(9) 0.82677(5) 0.13443(5) 0.01754(18) Uani 1 1 d .
P3 P 0.18421(9) 1.07578(5) 0.25737(5) 0.01592(18) Uani 1 1 d .
C1 C -0.1036(4) 1.0013(2) 0.0619(2) 0.0197(7) Uani 1 1 d .
C2 C -0.1838(4) 1.0324(3) -0.0074(2) 0.0276(9) Uani 1 1 d .
H2 H -0.1459 1.0554 -0.0440 0.033 Uiso 1 1 calc R
C3 C -0.3184(4) 1.0290(3) -0.0216(3) 0.0318(9) Uani 1 1 d .
H3 H -0.3705 1.0488 -0.0679 0.038 Uiso 1 1 calc R
C4 C -0.3759(4) 0.9960(3) 0.0334(3) 0.0288(9) Uani 1 1 d .
H4 H -0.4663 0.9945 0.0245 0.035 Uiso 1 1 calc R
C5 C -0.2982(3) 0.9655(2) 0.1009(2) 0.0241(8) Uani 1 1 d .
H5 H -0.3370 0.9435 0.1375 0.029 Uiso 1 1 calc R
C6 C -0.1614(3) 0.9666(2) 0.1160(2) 0.0187(7) Uani 1 1 d .
C7 C 0.3987(3) 1.0825(2) 0.1937(2) 0.0188(7) Uani 1 1 d .
C8 C 0.5039(4) 1.1176(2) 0.1729(2) 0.0243(8) Uani 1 1 d .
H8 H 0.5593 1.0875 0.1512 0.029 Uiso 1 1 calc R
C9 C 0.5249(4) 1.1979(2) 0.1849(3) 0.0267(9) Uani 1 1 d .
H9 H 0.5968 1.2216 0.1730 0.032 Uiso 1 1 calc R
C10 C 0.4399(4) 1.2438(2) 0.2147(2) 0.0252(8) Uani 1 1 d .
H10 H 0.4540 1.2980 0.2216 0.030 Uiso 1 1 calc R
C11 C 0.3337(4) 1.2086(2) 0.2343(2) 0.0212(7) Uani 1 1 d .
H11 H 0.2765 1.2394 0.2539 0.025 Uiso 1 1 calc R
C12 C 0.3132(4) 1.1266(2) 0.2242(2) 0.0182(7) Uani 1 1 d .
C13 C 0.2907(3) 0.7827(2) 0.2857(2) 0.0209(7) Uani 1 1 d .
C14 C 0.3399(4) 0.7302(2) 0.3465(2) 0.0262(8) Uani 1 1 d .
H14 H 0.3680 0.7487 0.3973 0.031 Uiso 1 1 calc R
C15 C 0.3466(4) 0.6493(3) 0.3303(3) 0.0337(10) Uani 1 1 d .
H15 H 0.3781 0.6136 0.3706 0.040 Uiso 1 1 calc R
C16 C 0.3069(4) 0.6221(3) 0.2550(3) 0.0348(10) Uani 1 1 d .
H16 H 0.3133 0.5684 0.2445 0.042 Uiso 1 1 calc R
C17 C 0.2578(4) 0.6742(2) 0.1952(3) 0.0276(9) Uani 1 1 d .
H17 H 0.2319 0.6554 0.1444 0.033 Uiso 1 1 calc R
C18 C 0.2463(4) 0.7554(2) 0.2100(2) 0.0222(8) Uani 1 1 d .
C19 C -0.1215(3) 0.9758(2) 0.2809(2) 0.0184(7) Uani 1 1 d .
C20 C -0.1149(3) 0.9390(2) 0.3522(2) 0.0216(7) Uani 1 1 d .
H20 H -0.0771 0.8890 0.3615 0.026 Uiso 1 1 calc R
C21 C -0.1629(4) 0.9748(2) 0.4093(2) 0.0277(8) Uani 1 1 d .
H21 H -0.1575 0.9490 0.4562 0.033 Uiso 1 1 calc R
C22 C -0.2195(4) 1.0498(3) 0.3960(3) 0.0299(9) Uani 1 1 d .
H22 H -0.2515 1.0744 0.4343 0.036 Uiso 1 1 calc R
C23 C -0.2280(4) 1.0875(2) 0.3260(2) 0.0261(8) Uani 1 1 d .
H23 H -0.2660 1.1375 0.3170 0.031 Uiso 1 1 calc R
C24 C -0.1798(4) 1.0508(2) 0.2686(2) 0.0207(7) Uani 1 1 d .
H24 H -0.1863 1.0766 0.2215 0.025 Uiso 1 1 calc R
C25 C -0.1022(3) 0.8258(2) 0.2197(2) 0.0197(7) Uani 1 1 d .
C26 C -0.0195(4) 0.7837(2) 0.2795(2) 0.0245(8) Uani 1 1 d .
H26 H 0.0584 0.8067 0.3068 0.029 Uiso 1 1 calc R
C27 C -0.0513(4) 0.7071(2) 0.2994(3) 0.0315(9) Uani 1 1 d .
H27 H 0.0057 0.6793 0.3390 0.038 Uiso 1 1 calc R
C28 C -0.1672(5) 0.6736(3) 0.2600(3) 0.0366(11) Uani 1 1 d .
H28 H -0.1904 0.6235 0.2739 0.044 Uiso 1 1 calc R
C29 C -0.2503(4) 0.7147(3) 0.1991(3) 0.0318(10) Uani 1 1 d .
H29 H -0.3275 0.6911 0.1715 0.038 Uiso 1 1 calc R
C30 C -0.2189(4) 0.7906(2) 0.1794(3) 0.0269(8) Uani 1 1 d .
H30 H -0.2757 0.8180 0.1394 0.032 Uiso 1 1 calc R
C31 C 0.0247(3) 0.7787(2) 0.0750(2) 0.0192(7) Uani 1 1 d .
C32 C -0.0444(4) 0.8183(2) 0.0075(2) 0.0243(8) Uani 1 1 d .
H32 H -0.0143 0.8668 -0.0060 0.029 Uiso 1 1 calc R
C33 C -0.1572(4) 0.7852(3) -0.0391(3) 0.0301(9) Uani 1 1 d .
H33 H -0.2035 0.8123 -0.0830 0.036 Uiso 1 1 calc R
C34 C -0.2013(4) 0.7125(3) -0.0210(2) 0.0287(9) Uani 1 1 d .
H34 H -0.2760 0.6901 -0.0531 0.034 Uiso 1 1 calc R
C35 C -0.1344(4) 0.6729(2) 0.0451(3) 0.0272(9) Uani 1 1 d .
H35 H -0.1636 0.6236 0.0570 0.033 Uiso 1 1 calc R
C36 C -0.0234(4) 0.7064(2) 0.0941(2) 0.0246(8) Uani 1 1 d .
H36 H 0.0187 0.6804 0.1397 0.029 Uiso 1 1 calc R
C37 C 0.2827(4) 0.8238(2) 0.0693(2) 0.0225(8) Uani 1 1 d .
C38 C 0.2587(4) 0.8751(3) 0.0049(2) 0.0274(8) Uani 1 1 d .
H38 H 0.1870 0.9088 -0.0048 0.033 Uiso 1 1 calc R
C39 C 0.3411(4) 0.8755(3) -0.0438(3) 0.0368(11) Uani 1 1 d .
H39 H 0.3248 0.9100 -0.0860 0.044 Uiso 1 1 calc R
C40 C 0.4480(4) 0.8253(3) -0.0310(3) 0.0377(11) Uani 1 1 d .
H40 H 0.5026 0.8259 -0.0645 0.045 Uiso 1 1 calc R
C41 C 0.4727(4) 0.7747(3) 0.0315(3) 0.0406(12) Uani 1 1 d .
H41 H 0.5440 0.7406 0.0400 0.049 Uiso 1 1 calc R
C42 C 0.3911(4) 0.7740(3) 0.0825(3) 0.0339(10) Uani 1 1 d .
H42 H 0.4094 0.7402 0.1252 0.041 Uiso 1 1 calc R
C43 C 0.0611(4) 1.1546(2) 0.2422(2) 0.0198(7) Uani 1 1 d .
C44 C -0.0006(4) 1.1758(2) 0.1657(2) 0.0225(8) Uani 1 1 d .
H44 H 0.0206 1.1498 0.1243 0.027 Uiso 1 1 calc R
C45 C -0.0933(4) 1.2358(2) 0.1515(3) 0.0301(9) Uani 1 1 d .
H45 H -0.1353 1.2494 0.1007 0.036 Uiso 1 1 calc R
C46 C -0.1235(4) 1.2753(3) 0.2125(3) 0.0335(10) Uani 1 1 d .
H46 H -0.1863 1.3151 0.2029 0.040 Uiso 1 1 calc R
C47 C -0.0604(5) 1.2556(3) 0.2883(3) 0.0356(10) Uani 1 1 d .
H47 H -0.0800 1.2832 0.3293 0.043 Uiso 1 1 calc R
C48 C 0.0315(4) 1.1955(2) 0.3037(3) 0.0278(9) Uani 1 1 d .
H48 H 0.0733 1.1826 0.3548 0.033 Uiso 1 1 calc R
C49 C 0.2520(4) 1.0763(2) 0.3634(2) 0.0205(7) Uani 1 1 d .
C50 C 0.1801(4) 1.0399(2) 0.4097(2) 0.0249(8) Uani 1 1 d .
H50 H 0.1005 1.0161 0.3866 0.030 Uiso 1 1 calc R
C51 C 0.2271(5) 1.0391(2) 0.4901(2) 0.0304(9) Uani 1 1 d .
H51 H 0.1782 1.0156 0.5208 0.037 Uiso 1 1 calc R
C52 C 0.3469(5) 1.0734(3) 0.5247(2) 0.0350(10) Uani 1 1 d .
H52 H 0.3787 1.0729 0.5784 0.042 Uiso 1 1 calc R
C53 C 0.4177(5) 1.1078(3) 0.4786(3) 0.0388(11) Uani 1 1 d .
H53 H 0.4989 1.1296 0.5017 0.047 Uiso 1 1 calc R
C54 C 0.3721(4) 1.1110(3) 0.3993(2) 0.0300(9) Uani 1 1 d .
H54 H 0.4209 1.1361 0.3695 0.036 Uiso 1 1 calc R
C55 C 0.4839(3) 0.9273(2) 0.2451(2) 0.0220(8) Uani 1 1 d .
H55A H 0.4948 0.8742 0.2265 0.026 Uiso 1 1 calc R
H55B H 0.5671 0.9544 0.2531 0.026 Uiso 1 1 calc R
C56 C 0.4490(4) 0.9210(2) 0.3217(2) 0.0242(8) Uani 1 1 d .
H56 H 0.4514 0.9753 0.3418 0.029 Uiso 1 1 calc R
C57 C 0.5447(4) 0.8737(3) 0.3836(3) 0.0317(10) Uani 1 1 d .
C58 C 0.5574(5) 0.8922(3) 0.4605(3) 0.0424(12) Uani 1 1 d .
H58 H 0.5075 0.9326 0.4740 0.051 Uiso 1 1 calc R
C59 C 0.6478(6) 0.8490(4) 0.5197(3) 0.0555(16) Uani 1 1 d .
C60 C 0.7209(5) 0.7906(4) 0.4952(4) 0.0582(16) Uani 1 1 d .
H60 H 0.7814 0.7628 0.5331 0.070 Uiso 1 1 calc R
C61 C 0.7102(5) 0.7715(3) 0.4205(4) 0.0488(14) Uani 1 1 d .
H61 H 0.7611 0.7315 0.4072 0.059 Uiso 1 1 calc R
C62 C 0.6214(4) 0.8130(3) 0.3641(3) 0.0394(11) Uani 1 1 d .
H62 H 0.6121 0.8004 0.3120 0.047 Uiso 1 1 calc R
C63 C 0.6600(8) 0.8660(6) 0.6017(4) 0.081(2) Uani 1 1 d .
H63A H 0.5990 0.8341 0.6202 0.121 Uiso 1 1 calc R
H63B H 0.6419 0.9211 0.6078 0.121 Uiso 1 1 calc R
H63C H 0.7472 0.8540 0.6311 0.121 Uiso 1 1 calc R
P4 P 0.38539(11) 0.97394(7) 0.74571(7) 0.0304(2) Uani 1 1 d D
F1A F 0.2625(10) 0.9954(7) 0.6758(6) 0.0470(8) Uani 0.60 1 d P
F2A F 0.5041(6) 0.9519(4) 0.8160(3) 0.0470(8) Uani 0.60 1 d P
F3A F 0.4724(8) 0.9613(5) 0.6859(5) 0.0470(8) Uani 0.60 1 d P
F4A F 0.2952(7) 0.9934(4) 0.8036(4) 0.0470(8) Uani 0.60 1 d P
F5A F 0.4235(6) 1.0661(3) 0.7457(5) 0.0470(8) Uani 0.60 1 d P
F6A F 0.3382(7) 0.8837(4) 0.7410(5) 0.0470(8) Uani 0.60 1 d P
F1B F 0.2917(15) 1.0095(10) 0.6752(10) 0.039(5) Uiso 0.20 1 d PD
F2B F 0.4755(12) 0.9255(8) 0.8228(7) 0.032(3) Uiso 0.20 1 d PD
F3B F 0.5005(12) 0.9620(9) 0.7062(7) 0.030(4) Uiso 0.20 1 d PD
F4B F 0.2694(10) 0.9700(6) 0.7941(6) 0.016(3) Uiso 0.20 1 d PD
F5B F 0.4333(10) 1.0571(6) 0.7844(7) 0.016(2) Uiso 0.20 1 d PD
F6B F 0.3409(12) 0.8816(7) 0.7178(6) 0.017(3) Uiso 0.20 1 d PD
F1C F 0.2519(16) 0.9823(10) 0.6754(10) 0.021(3) Uiso 0.20 1 d PD
F2C F 0.5338(11) 0.9727(8) 0.8024(7) 0.028(3) Uiso 0.20 1 d PD
F3C F 0.4499(11) 0.9410(7) 0.6757(7) 0.016(3) Uiso 0.20 1 d PD
F4C F 0.3362(12) 1.0151(7) 0.8130(7) 0.029(3) Uiso 0.20 1 d PD
F5C F 0.4237(14) 1.0621(8) 0.7163(8) 0.039(4) Uiso 0.20 1 d PD
F6C F 0.3671(12) 0.8883(7) 0.7681(7) 0.024(3) Uiso 0.20 1 d PD
C70 C 0.2623(5) 0.8365(3) 0.5439(4) 0.0518(14) Uani 1 1 d D
Cl1A Cl 0.0948(7) 0.8207(7) 0.5053(5) 0.062(2) Uani 0.50 1 d PD
Cl2A Cl 0.3512(5) 0.7481(3) 0.5714(5) 0.0392(14) Uani 0.50 1 d PD
Cl1B Cl 0.3525(10) 0.7502(6) 0.5663(7) 0.089(3) Uani 0.50 1 d PD
Cl2B Cl 0.1015(11) 0.8096(10) 0.5016(7) 0.098(4) Uani 0.50 1 d PD
C80 C 0.0118(12) 0.4826(8) 0.2580(6) 0.069(3) Uiso 0.50 1 d PD
Cl3A Cl 0.1146(5) 0.4383(3) 0.2079(3) 0.0352(9) Uiso 0.25 1 d PD
Cl3B Cl 0.0700(8) 0.4587(5) 0.1792(5) 0.0749(19) Uiso 0.25 1 d P
Cl4A Cl 0.0660(8) 0.4905(5) 0.3420(5) 0.057(2) Uiso 0.25 1 d P
Cl4B Cl 0.0872(7) 0.5066(4) 0.3587(4) 0.0482(17) Uiso 0.25 1 d PD

loop_
_atom_site_aniso_label
_atom_site_aniso_U_11
_atom_site_aniso_U_22
_atom_site_aniso_U_33
_atom_site_aniso_U_23
_atom_site_aniso_U_13
_atom_site_aniso_U_12
Ru1 0.01328(11) 0.01597(12) 0.01375(12) -0.00059(11) 0.00351(9) -0.00239(10)
S1 0.0180(4) 0.0215(4) 0.0160(4) 0.0014(3) 0.0042(3) -0.0013(3)
S2 0.0155(4) 0.0197(4) 0.0197(4) 0.0005(3) 0.0058(3) -0.0026(3)
S3 0.0161(4) 0.0182(4) 0.0158(4) 0.0010(3) 0.0019(3) -0.0031(3)
P1 0.0146(4) 0.0170(4) 0.0169(4) -0.0010(3) 0.0046(3) -0.0024(3)
P2 0.0159(4) 0.0194(4) 0.0170(4) -0.0027(4) 0.0036(3) -0.0004(3)
P3 0.0170(4) 0.0162(4) 0.0145(4) -0.0007(3) 0.0040(3) -0.0038(3)
C1 0.0198(17) 0.0218(17) 0.0169(17) -0.0028(14) 0.0036(14) 0.0005(14)
C2 0.025(2) 0.036(2) 0.0202(19) 0.0099(17) 0.0036(16) 0.0022(17)
C3 0.0212(19) 0.040(2) 0.030(2) 0.0031(19) -0.0019(17) 0.0029(17)
C4 0.0166(17) 0.034(2) 0.031(2) -0.0040(18) -0.0023(16) -0.0018(16)
C5 0.0190(16) 0.027(2) 0.0260(19) 0.0001(15) 0.0049(14) -0.0010(14)
C6 0.0188(16) 0.0178(19) 0.0188(17) -0.0029(13) 0.0032(13) -0.0019(13)
C7 0.0154(16) 0.0196(17) 0.0200(18) 0.0056(14) 0.0019(13) -0.0013(14)
C8 0.0167(17) 0.027(2) 0.029(2) 0.0061(16) 0.0048(15) -0.0017(15)
C9 0.0186(18) 0.026(2) 0.033(2) 0.0089(17) 0.0027(16) -0.0083(15)
C10 0.0259(19) 0.0207(18) 0.025(2) 0.0054(15) -0.0013(16) -0.0080(15)
C11 0.0214(18) 0.0213(18) 0.0200(18) -0.0013(15) 0.0034(15) -0.0057(14)
C12 0.0203(17) 0.0207(17) 0.0134(17) 0.0006(14) 0.0037(14) -0.0068(14)
C13 0.0157(16) 0.0187(17) 0.028(2) 0.0006(15) 0.0048(15) -0.0004(14)
C14 0.0238(19) 0.027(2) 0.025(2) 0.0042(16) 0.0003(16) 0.0002(16)
C15 0.031(2) 0.028(2) 0.036(2) 0.0073(19) -0.0037(19) 0.0019(17)
C16 0.033(2) 0.0202(19) 0.044(3) -0.0015(18) -0.002(2) 0.0048(17)
C17 0.026(2) 0.0217(19) 0.031(2) -0.0053(17) 0.0003(17) 0.0032(16)
C18 0.0153(17) 0.0223(18) 0.029(2) -0.0010(16) 0.0052(15) 0.0001(14)
C19 0.0145(15) 0.0182(15) 0.0233(18) -0.0038(14) 0.0061(14) -0.0037(13)
C20 0.0204(16) 0.0220(19) 0.0236(17) 0.0020(15) 0.0078(13) -0.0007(15)
C21 0.030(2) 0.029(2) 0.027(2) -0.0020(16) 0.0123(17) -0.0044(16)
C22 0.029(2) 0.034(2) 0.030(2) -0.0064(18) 0.0144(18) -0.0052(17)
C23 0.026(2) 0.0256(19) 0.029(2) -0.0042(16) 0.0109(17) 0.0008(16)
C24 0.0181(17) 0.0238(18) 0.0210(19) 0.0010(15) 0.0064(14) -0.0003(14)
C25 0.0208(17) 0.0171(17) 0.0245(19) -0.0004(15) 0.0117(15) -0.0014(14)
C26 0.0236(19) 0.0226(18) 0.032(2) -0.0031(16) 0.0146(16) -0.0056(15)
C27 0.038(2) 0.021(2) 0.037(2) 0.0052(18) 0.012(2) 0.0009(17)
C28 0.040(3) 0.0192(19) 0.055(3) 0.003(2) 0.020(2) -0.0071(18)
C29 0.027(2) 0.026(2) 0.045(3) -0.0073(19) 0.0148(19) -0.0116(17)
C30 0.0249(19) 0.0209(19) 0.036(2) -0.0029(17) 0.0098(17) -0.0026(15)
C31 0.0187(17) 0.0195(17) 0.0193(18) -0.0067(14) 0.0046(14) 0.0009(14)
C32 0.0247(19) 0.0254(19) 0.0219(19) 0.0008(16) 0.0045(15) 0.0009(15)
C33 0.026(2) 0.035(2) 0.026(2) -0.0065(18) 0.0004(17) 0.0015(17)
C34 0.0189(18) 0.040(2) 0.028(2) -0.0156(18) 0.0070(16) -0.0072(17)
C35 0.025(2) 0.0228(19) 0.035(2) -0.0088(17) 0.0090(17) -0.0057(16)
C36 0.0208(18) 0.0244(19) 0.028(2) -0.0072(16) 0.0046(16) -0.0025(15)
C37 0.0183(17) 0.0269(19) 0.0237(19) -0.0101(16) 0.0078(15) -0.0050(15)
C38 0.0240(19) 0.034(2) 0.024(2) -0.0103(17) 0.0054(16) -0.0067(16)
C39 0.036(2) 0.049(3) 0.027(2) -0.016(2) 0.0124(18) -0.020(2)
C40 0.031(2) 0.056(3) 0.033(2) -0.025(2) 0.0193(19) -0.018(2)
C41 0.025(2) 0.054(3) 0.045(3) -0.024(2) 0.014(2) -0.002(2)
C42 0.025(2) 0.046(3) 0.030(2) -0.014(2) 0.0076(18) -0.0006(19)
C43 0.0206(17) 0.0176(17) 0.0229(19) -0.0011(14) 0.0084(15) -0.0008(14)
C44 0.0212(18) 0.0238(19) 0.0216(19) 0.0004(15) 0.0036(15) -0.0003(15)
C45 0.030(2) 0.027(2) 0.034(2) 0.0072(17) 0.0086(18) 0.0047(17)
C46 0.033(2) 0.025(2) 0.045(3) -0.0004(19) 0.014(2) 0.0014(17)
C47 0.042(3) 0.032(2) 0.037(3) -0.008(2) 0.018(2) 0.0032(19)
C48 0.030(2) 0.028(2) 0.027(2) -0.0055(17) 0.0096(17) -0.0052(17)
C49 0.0248(18) 0.0175(17) 0.0186(18) 0.0000(14) 0.0040(15) -0.0034(14)
C50 0.031(2) 0.0261(19) 0.0183(19) -0.0022(15) 0.0069(16) -0.0084(16)
C51 0.047(3) 0.027(2) 0.0178(19) -0.0002(16) 0.0087(18) -0.0094(18)
C52 0.049(3) 0.037(2) 0.0155(19) 0.0049(18) 0.0012(18) -0.012(2)
C53 0.041(3) 0.044(3) 0.025(2) 0.007(2) -0.0029(19) -0.018(2)
C54 0.029(2) 0.035(2) 0.024(2) 0.0013(18) 0.0028(17) -0.0118(18)
C55 0.0148(16) 0.0186(18) 0.032(2) 0.0026(15) 0.0046(14) 0.0012(13)
C56 0.0211(18) 0.0219(17) 0.026(2) 0.0022(15) -0.0001(15) -0.0042(14)
C57 0.0225(19) 0.033(2) 0.035(2) 0.0108(19) -0.0013(17) -0.0131(17)
C58 0.036(2) 0.054(3) 0.032(2) 0.012(2) -0.001(2) -0.017(2)
C59 0.047(3) 0.085(4) 0.031(3) 0.019(3) 0.004(2) -0.026(3)
C60 0.037(3) 0.064(4) 0.070(4) 0.028(3) 0.009(3) 0.004(3)
C61 0.035(3) 0.049(3) 0.061(4) 0.025(3) 0.010(2) 0.007(2)
C62 0.024(2) 0.040(3) 0.051(3) 0.020(2) 0.005(2) -0.0018(19)
C63 0.078(5) 0.111(6) 0.055(4) 0.012(4) 0.020(4) 0.012(5)
P4 0.0318(5) 0.0279(5) 0.0336(6) 0.0023(4) 0.0119(5) 0.0076(4)
F1A 0.0436(15) 0.0468(17) 0.0510(18) 0.0034(14) 0.0128(14) 0.0071(12)
F2A 0.0436(15) 0.0468(17) 0.0510(18) 0.0034(14) 0.0128(14) 0.0071(12)
F3A 0.0436(15) 0.0468(17) 0.0510(18) 0.0034(14) 0.0128(14) 0.0071(12)
F4A 0.0436(15) 0.0468(17) 0.0510(18) 0.0034(14) 0.0128(14) 0.0071(12)
F5A 0.0436(15) 0.0468(17) 0.0510(18) 0.0034(14) 0.0128(14) 0.0071(12)
F6A 0.0436(15) 0.0468(17) 0.0510(18) 0.0034(14) 0.0128(14) 0.0071(12)
C70 0.051(3) 0.042(3) 0.060(4) 0.002(3) 0.010(3) 0.014(2)
Cl1A 0.040(3) 0.097(5) 0.040(3) 0.040(3) -0.007(2) 0.007(2)
Cl2A 0.043(2) 0.0221(19) 0.058(4) 0.017(2) 0.023(2) 0.0134(16)
Cl1B 0.133(7) 0.083(5) 0.066(5) 0.029(4) 0.052(4) 0.031(5)
Cl2B 0.095(6) 0.119(7) 0.065(5) -0.005(4) -0.009(4) 0.008(5)

loop_
_atom_type_symbol
_atom_type_description
_atom_type_scat_dispersion_real
_atom_type_scat_dispersion_imag
_atom_type_scat_source
C C 0.0033 0.0016 'International Tables Vol C Tables 4.2.6.8 and 6.1.1.4'
H H 0.0000 0.0000 'International Tables Vol C Tables 4.2.6.8 and 6.1.1.4'
F F 0.0171 0.0103 'International Tables Vol C Tables 4.2.6.8 and 6.1.1.4'
P P 0.1023 0.0942 'International Tables Vol C Tables 4.2.6.8 and 6.1.1.4'
S S 0.1246 0.1234 'International Tables Vol C Tables 4.2.6.8 and 6.1.1.4'
Ru Ru -1.2594 0.8363 'International Tables Vol C Tables 4.2.6.8 and 6.1.1.4'
Cl Cl 0.1484 0.1585 'International Tables Vol C Tables 4.2.6.8 and 6.1.1.4'

loop_
_geom_angle_atom_site_label_1
_geom_angle_atom_site_label_2
_geom_angle_atom_site_label_3
_geom_angle
S3 Ru1 P1 100.59(3)
S3 Ru1 P2 85.53(3)
P1 Ru1 P2 93.62(3)
S3 Ru1 S2 87.86(3)
P1 Ru1 S2 171.54(3)
P2 Ru1 S2 86.54(3)
S3 Ru1 P3 93.05(3)
P1 Ru1 P3 95.73(3)
P2 Ru1 P3 170.64(3)
S2 Ru1 P3 84.16(3)
S3 Ru1 S1 172.50(3)
P1 Ru1 S1 85.73(3)
P2 Ru1 S1 90.07(3)
S2 Ru1 S1 85.81(3)
P3 Ru1 S1 90.30(3)
C1 S1 Ru1 105.94(13)
C7 S2 C55 103.62(17)
C7 S2 Ru1 107.86(12)
C55 S2 Ru1 104.73(12)
C13 S3 C56 101.42(18)
C13 S3 Ru1 107.15(13)
C56 S3 Ru1 103.40(12)
C6 P1 C25 108.69(16)
C6 P1 C19 102.14(16)
C25 P1 C19 97.78(16)
C6 P1 Ru1 107.00(12)
C25 P1 Ru1 117.18(12)
C19 P1 Ru1 122.58(11)
C18 P2 C31 106.19(17)
C18 P2 C37 102.57(18)
C31 P2 C37 102.05(17)
C18 P2 Ru1 107.11(13)
C31 P2 Ru1 121.34(12)
C37 P2 Ru1 115.74(13)
C12 P3 C43 100.01(17)
C12 P3 C49 101.37(17)
C43 P3 C49 103.12(17)
C12 P3 Ru1 106.10(12)
C43 P3 Ru1 126.48(13)
C49 P3 Ru1 115.95(12)
C6 C1 C2 119.2(3)
C6 C1 S1 123.6(3)
C2 C1 S1 117.3(3)
C3 C2 C1 120.7(4)
C3 C2 H2 119.7
C1 C2 H2 119.7
C2 C3 C4 120.0(4)
C2 C3 H3 120.0
C4 C3 H3 120.0
C5 C4 C3 119.5(4)
C5 C4 H4 120.3
C3 C4 H4 120.3
C4 C5 C6 121.7(4)
C4 C5 H5 119.2
C6 C5 H5 119.2
C1 C6 C5 119.0(3)
C1 C6 P1 117.7(3)
C5 C6 P1 123.2(3)
C12 C7 C8 121.5(3)
C12 C7 S2 119.4(3)
C8 C7 S2 118.8(3)
C9 C8 C7 119.0(4)
C9 C8 H8 120.5
C7 C8 H8 120.5
C8 C9 C10 120.8(4)
C8 C9 H9 119.6
C10 C9 H9 119.6
C9 C10 C11 120.0(4)
C9 C10 H10 120.0
C11 C10 H10 120.0
C10 C11 C12 119.8(4)
C10 C11 H11 120.1
C12 C11 H11 120.1
C7 C12 C11 118.9(3)
C7 C12 P3 119.3(3)
C11 C12 P3 121.6(3)
C18 C13 C14 120.7(4)
C18 C13 S3 121.6(3)
C14 C13 S3 117.5(3)
C13 C14 C15 119.2(4)
C13 C14 H14 120.4
C15 C14 H14 120.4
C16 C15 C14 120.4(4)
C16 C15 H15 119.8
C14 C15 H15 119.8
C17 C16 C15 120.1(4)
C17 C16 H16 119.9
C15 C16 H16 119.9
C16 C17 C18 120.8(4)
C16 C17 H17 119.6
C18 C17 H17 119.6
C13 C18 C17 118.7(4)
C13 C18 P2 118.2(3)
C17 C18 P2 123.1(3)
C20 C19 C24 117.5(3)
C20 C19 P1 121.7(3)
C24 C19 P1 120.8(3)
C21 C20 C19 121.9(4)
C21 C20 H20 119.0
C19 C20 H20 119.0
C20 C21 C22 119.6(4)
C20 C21 H21 120.2
C22 C21 H21 120.2
C23 C22 C21 119.9(4)
C23 C22 H22 120.1
C21 C22 H22 120.1
C22 C23 C24 120.2(4)
C22 C23 H23 119.9
C24 C23 H23 119.9
C23 C24 C19 121.0(4)
C23 C24 H24 119.5
C19 C24 H24 119.5
C26 C25 C30 118.8(3)
C26 C25 P1 116.3(3)
C30 C25 P1 124.7(3)
C25 C26 C27 121.2(4)
C25 C26 H26 119.4
C27 C26 H26 119.4
C28 C27 C26 119.4(4)
C28 C27 H27 120.3
C26 C27 H27 120.3
C27 C28 C29 120.0(4)
C27 C28 H28 120.0
C29 C28 H28 120.0
C30 C29 C28 120.6(4)
C30 C29 H29 119.7
C28 C29 H29 119.7
C29 C30 C25 120.0(4)
C29 C30 H30 120.0
C25 C30 H30 120.0
C36 C31 C32 118.6(3)
C36 C31 P2 123.6(3)
C32 C31 P2 117.7(3)
C33 C32 C31 120.2(4)
C33 C32 H32 119.9
C31 C32 H32 119.9
C32 C33 C34 120.6(4)
C32 C33 H33 119.7
C34 C33 H33 119.7
C35 C34 C33 119.8(4)
C35 C34 H34 120.1
C33 C34 H34 120.1
C34 C35 C36 120.5(4)
C34 C35 H35 119.7
C36 C35 H35 119.7
C31 C36 C35 120.2(4)
C31 C36 H36 119.9
C35 C36 H36 119.9
C42 C37 C38 118.6(4)
C42 C37 P2 122.6(3)
C38 C37 P2 118.8(3)
C39 C38 C37 120.2(4)
C39 C38 H38 119.9
C37 C38 H38 119.9
C38 C39 C40 121.0(5)
C38 C39 H39 119.5
C40 C39 H39 119.5
C41 C40 C39 119.6(4)
C41 C40 H40 120.2
C39 C40 H40 120.2
C40 C41 C42 120.4(5)
C40 C41 H41 119.8
C42 C41 H41 119.8
C37 C42 C41 120.2(5)
C37 C42 H42 119.9
C41 C42 H42 119.9
C48 C43 C44 119.6(4)
C48 C43 P3 122.4(3)
C44 C43 P3 118.0(3)
C45 C44 C43 119.9(4)
C45 C44 H44 120.1
C43 C44 H44 120.1
C46 C45 C44 120.3(4)
C46 C45 H45 119.9
C44 C45 H45 119.9
C45 C46 C47 120.0(4)
C45 C46 H46 120.0
C47 C46 H46 120.0
C48 C47 C46 120.7(4)
C48 C47 H47 119.6
C46 C47 H47 119.6
C47 C48 C43 119.6(4)
C47 C48 H48 120.2
C43 C48 H48 120.2
C50 C49 C54 118.9(4)
C50 C49 P3 118.1(3)
C54 C49 P3 123.0(3)
C51 C50 C49 120.2(4)
C51 C50 H50 119.9
C49 C50 H50 119.9
C52 C51 C50 120.1(4)
C52 C51 H51 119.9
C50 C51 H51 119.9
C53 C52 C51 119.2(4)
C53 C52 H52 120.4
C51 C52 H52 120.4
C54 C53 C52 121.8(4)
C54 C53 H53 119.1
C52 C53 H53 119.1
C53 C54 C49 119.8(4)
C53 C54 H54 120.1
C49 C54 H54 120.1
C56 C55 S2 114.1(3)
C56 C55 H55A 108.7
S2 C55 H55A 108.7
C56 C55 H55B 108.7
S2 C55 H55B 108.7
H55A C55 H55B 107.6
C55 C56 C57 115.0(3)
C55 C56 S3 112.0(3)
C57 C56 S3 111.3(3)
C55 C56 H56 105.9
C57 C56 H56 105.9
S3 C56 H56 105.9
C58 C57 C62 119.6(4)
C58 C57 C56 118.8(4)
C62 C57 C56 121.6(4)
C57 C58 C59 119.8(5)
C57 C58 H58 120.1
C59 C58 H58 120.1
C60 C59 C58 116.9(5)
C60 C59 C63 122.5(6)
C58 C59 C63 120.6(6)
C61 C60 C59 124.4(5)
C61 C60 H60 117.8
C59 C60 H60 117.8
C60 C61 C62 118.1(6)
C60 C61 H61 121.0
C62 C61 H61 121.0
C61 C62 C57 121.3(5)
C61 C62 H62 119.3
C57 C62 H62 119.4
C59 C63 H63A 109.5
C59 C63 H63B 109.5
H63A C63 H63B 109.5
C59 C63 H63C 109.5
H63A C63 H63C 109.5
H63B C63 H63C 109.5
F1A P4 F2A 178.5(5)
F1A P4 F3A 90.3(5)
F1A P4 F4A 87.3(5)
F1A P4 F5A 86.3(5)
F1A P4 F6A 89.5(5)
F2A P4 F3A 91.0(4)
F2A P4 F4A 91.4(3)
F2A P4 F5A 94.5(4)
F2A P4 F6A 89.6(4)
F3A P4 F4A 175.7(4)
F3A P4 F5A 86.7(4)
F3A P4 F6A 93.6(4)
F4A P4 F5A 89.5(4)
F4A P4 F6A 90.0(4)
F5A P4 F6A 175.9(4)
F1B P4 F3B 95.8(8)
F1B P4 F5B 94.6(8)
F3B P4 F5B 96.2(7)
F2C P4 F4C 89.3(6)
F2C P4 F6C 89.6(6)
F4C P4 F6C 97.5(7)
Cl2B C70 Cl1B 107.7(7)
Cl1A C70 Cl2A 113.4(5)
Cl4A C80 Cl3A 115.2(8)
Cl3B C80 Cl4B 134.4(8)
Cl3A C80 Cl4B 115.1(7)

loop_
_geom_bond_atom_site_label_1
_geom_bond_atom_site_label_2
_geom_bond_distance
Ru1 S3 2.3404(9)
Ru1 P1 2.3423(9)
Ru1 P2 2.3623(9)
Ru1 S2 2.3707(9)
Ru1 P3 2.3717(9)
Ru1 S1 2.3735(9)
S1 C1 1.747(4)
S2 C7 1.799(4)
S2 C55 1.818(4)
S3 C13 1.796(4)
S3 C56 1.883(4)
P1 C6 1.821(4)
P1 C25 1.838(4)
P1 C19 1.851(4)
P2 C18 1.827(4)
P2 C31 1.836(4)
P2 C37 1.844(4)
P3 C12 1.830(4)
P3 C43 1.832(4)
P3 C49 1.840(4)
C1 C6 1.391(5)
C1 C2 1.410(5)
C2 C3 1.384(6)
C2 H2 0.9300
C3 C4 1.391(6)
C3 H3 0.9300
C4 C5 1.372(6)
C4 H4 0.9300
C5 C6 1.405(5)
C5 H5 0.9300
C7 C12 1.384(5)
C7 C8 1.391(5)
C8 C9 1.378(6)
C8 H8 0.9300
C9 C10 1.388(6)
C9 H9 0.9300
C10 C11 1.389(5)
C10 H10 0.9300
C11 C12 1.404(5)
C11 H11 0.9300
C13 C18 1.388(6)
C13 C14 1.392(6)
C14 C15 1.400(6)
C14 H14 0.9300
C15 C16 1.376(7)
C15 H15 0.9300
C16 C17 1.376(6)
C16 H16 0.9300
C17 C18 1.404(5)
C17 H17 0.9300
C19 C20 1.396(5)
C19 C24 1.401(5)
C20 C21 1.383(5)
C20 H20 0.9300
C21 C22 1.394(6)
C21 H21 0.9300
C22 C23 1.380(6)
C22 H22 0.9300
C23 C24 1.395(5)
C23 H23 0.9300
C24 H24 0.9300
C25 C26 1.390(6)
C25 C30 1.394(5)
C26 C27 1.401(6)
C26 H26 0.9300
C27 C28 1.373(7)
C27 H27 0.9300
C28 C29 1.395(7)
C28 H28 0.9300
C29 C30 1.389(6)
C29 H29 0.9300
C30 H30 0.9300
C31 C36 1.397(5)
C31 C32 1.405(5)
C32 C33 1.388(6)
C32 H32 0.9300
C33 C34 1.378(6)
C33 H33 0.9300
C34 C35 1.381(6)
C34 H34 0.9300
C35 C36 1.394(5)
C35 H35 0.9300
C36 H36 0.9300
C37 C42 1.394(6)
C37 C38 1.406(6)
C38 C39 1.374(6)
C38 H38 0.9300
C39 C40 1.385(7)
C39 H39 0.9300
C40 C41 1.372(8)
C40 H40 0.9300
C41 C42 1.400(6)
C41 H41 0.9300
C42 H42 0.9300
C43 C48 1.394(5)
C43 C44 1.400(5)
C44 C45 1.387(6)
C44 H44 0.9300
C45 C46 1.376(6)
C45 H45 0.9300
C46 C47 1.384(7)
C46 H46 0.9300
C47 C48 1.384(6)
C47 H47 0.9300
C48 H48 0.9300
C49 C50 1.395(5)
C49 C54 1.399(5)
C50 C51 1.391(6)
C50 H50 0.9300
C51 C52 1.388(6)
C51 H51 0.9300
C52 C53 1.370(6)
C52 H52 0.9300
C53 C54 1.371(6)
C53 H53 0.9300
C54 H54 0.9300
C55 C56 1.501(6)
C55 H55A 0.9700
C55 H55B 0.9700
C56 C57 1.520(6)
C56 H56 0.9800
C57 C58 1.374(7)
C57 C62 1.404(7)
C58 C59 1.430(7)
C58 H58 0.9300
C59 C60 1.388(9)
C59 C63 1.458(9)
C60 C61 1.343(9)
C60 H60 0.9300
C61 C62 1.379(7)
C61 H61 0.9300
C62 H62 0.9300
C63 H63A 0.9600
C63 H63B 0.9600
C63 H63C 0.9600
P4 F6C 1.522(12)
P4 F1B 1.512(15)
P4 F3B 1.566(13)
P4 F2A 1.576(6)
P4 F1A 1.598(10)
P4 F5B 1.588(10)
P4 F4C 1.580(12)
P4 F3A 1.586(8)
P4 F6A 1.597(7)
P4 F2C 1.639(11)
P4 F4A 1.603(6)
P4 F5A 1.605(6)
F1B F5C 1.66(2)
F2B F6C 1.447(19)
F5B F4C 1.442(17)
F5B F2C 1.757(16)
C70 Cl2B 1.739(12)
C70 Cl1B 1.731(10)
C70 Cl1A 1.753(9)
C70 Cl2A 1.764(7)
C80 Cl4A 1.465(13)
C80 Cl3B 1.714(13)
C80 Cl3A 1.739(10)
C80 Cl4B 1.812(11)

loop_
_geom_torsion_atom_site_label_1
_geom_torsion_atom_site_label_2
_geom_torsion_atom_site_label_3
_geom_torsion_atom_site_label_4
_geom_torsion
P1 Ru1 S1 C1 -1.01(13)
P2 Ru1 S1 C1 92.62(13)
S2 Ru1 S1 C1 179.15(13)
P3 Ru1 S1 C1 -96.73(13)
S3 Ru1 S2 C7 -103.79(13)
P2 Ru1 S2 C7 170.55(13)
P3 Ru1 S2 C7 -10.51(13)
S1 Ru1 S2 C7 80.23(13)
S3 Ru1 S2 C55 6.12(13)
P2 Ru1 S2 C55 -79.53(13)
P3 Ru1 S2 C55 99.40(13)
S1 Ru1 S2 C55 -169.86(13)
P1 Ru1 S3 C13 87.37(13)
P2 Ru1 S3 C13 -5.49(13)
S2 Ru1 S3 C13 -92.19(13)
P3 Ru1 S3 C13 -176.22(13)
P1 Ru1 S3 C56 -165.98(14)
P2 Ru1 S3 C56 101.16(14)
S2 Ru1 S3 C56 14.47(14)
P3 Ru1 S3 C56 -69.56(14)
S3 Ru1 P1 C6 -174.64(12)
P2 Ru1 P1 C6 -88.52(12)
P3 Ru1 P1 C6 91.17(12)
S1 Ru1 P1 C6 1.29(12)
S3 Ru1 P1 C25 -52.39(14)
P2 Ru1 P1 C25 33.74(14)
P3 Ru1 P1 C25 -146.58(14)
S1 Ru1 P1 C25 123.54(14)
S3 Ru1 P1 C19 68.20(15)
P2 Ru1 P1 C19 154.33(15)
P3 Ru1 P1 C19 -25.99(15)
S1 Ru1 P1 C19 -115.87(15)
S3 Ru1 P2 C18 5.47(13)
P1 Ru1 P2 C18 -94.89(13)
S2 Ru1 P2 C18 93.59(13)
S1 Ru1 P2 C18 179.38(13)
S3 Ru1 P2 C31 127.42(15)
P1 Ru1 P2 C31 27.06(15)
S2 Ru1 P2 C31 -144.46(15)
S1 Ru1 P2 C31 -58.67(15)
S3 Ru1 P2 C37 -108.18(14)
P1 Ru1 P2 C37 151.46(14)
S2 Ru1 P2 C37 -20.07(14)
S1 Ru1 P2 C37 65.73(14)
S3 Ru1 P3 C12 102.33(13)
P1 Ru1 P3 C12 -156.69(13)
S2 Ru1 P3 C12 14.80(13)
S1 Ru1 P3 C12 -70.95(13)
S3 Ru1 P3 C43 -141.66(16)
P1 Ru1 P3 C43 -40.69(16)
S2 Ru1 P3 C43 130.81(16)
S1 Ru1 P3 C43 45.06(16)
S3 Ru1 P3 C49 -9.30(14)
P1 Ru1 P3 C49 91.67(14)
S2 Ru1 P3 C49 -96.83(14)
S1 Ru1 P3 C49 177.41(14)
Ru1 S1 C1 C6 0.4(3)
Ru1 S1 C1 C2 -179.6(3)
C6 C1 C2 C3 0.4(6)
S1 C1 C2 C3 -179.5(4)
C1 C2 C3 C4 1.1(7)
C2 C3 C4 C5 -1.3(7)
C3 C4 C5 C6 -0.1(6)
C2 C1 C6 C5 -1.7(5)
S1 C1 C6 C5 178.2(3)
C2 C1 C6 P1 -179.2(3)
S1 C1 C6 P1 0.7(4)
C4 C5 C6 C1 1.6(6)
C4 C5 C6 P1 179.0(3)
C25 P1 C6 C1 -128.9(3)
C19 P1 C6 C1 128.5(3)
Ru1 P1 C6 C1 -1.5(3)
C25 P1 C6 C5 53.7(3)
C19 P1 C6 C5 -49.0(3)
Ru1 P1 C6 C5 -178.9(3)
C55 S2 C7 C12 -108.3(3)
Ru1 S2 C7 C12 2.3(3)
C55 S2 C7 C8 78.3(3)
Ru1 S2 C7 C8 -171.0(3)
C12 C7 C8 C9 1.7(6)
S2 C7 C8 C9 174.9(3)
C7 C8 C9 C10 -2.3(6)
C8 C9 C10 C11 1.3(6)
C9 C10 C11 C12 0.4(6)
C8 C7 C12 C11 -0.1(6)
S2 C7 C12 C11 -173.2(3)
C8 C7 C12 P3 -175.3(3)
S2 C7 C12 P3 11.5(4)
C10 C11 C12 C7 -1.0(5)
C10 C11 C12 P3 174.2(3)
C43 P3 C12 C7 -152.0(3)
C49 P3 C12 C7 102.3(3)
Ru1 P3 C12 C7 -19.2(3)
C43 P3 C12 C11 32.9(3)
C49 P3 C12 C11 -72.8(3)
Ru1 P3 C12 C11 165.6(3)
C56 S3 C13 C18 -103.3(3)
Ru1 S3 C13 C18 4.8(3)
C56 S3 C13 C14 81.0(3)
Ru1 S3 C13 C14 -171.0(3)
C18 C13 C14 C15 1.3(6)
S3 C13 C14 C15 177.0(3)
C13 C14 C15 C16 1.0(7)
C14 C15 C16 C17 -1.3(7)
C15 C16 C17 C18 -0.6(7)
C14 C13 C18 C17 -3.1(6)
S3 C13 C18 C17 -178.7(3)
C14 C13 C18 P2 175.5(3)
S3 C13 C18 P2 -0.1(4)
C16 C17 C18 C13 2.8(6)
C16 C17 C18 P2 -175.7(3)
C31 P2 C18 C13 -135.5(3)
C37 P2 C18 C13 117.8(3)
Ru1 P2 C18 C13 -4.5(3)
C31 P2 C18 C17 43.0(4)
C37 P2 C18 C17 -63.7(4)
Ru1 P2 C18 C17 174.0(3)
C6 P1 C19 C20 149.4(3)
C25 P1 C19 C20 38.3(3)
Ru1 P1 C19 C20 -91.1(3)
C6 P1 C19 C24 -31.5(3)
C25 P1 C19 C24 -142.6(3)
Ru1 P1 C19 C24 88.0(3)
C24 C19 C20 C21 -0.3(5)
P1 C19 C20 C21 178.8(3)
C19 C20 C21 C22 -0.2(6)
C20 C21 C22 C23 0.5(6)
C21 C22 C23 C24 -0.2(6)
C22 C23 C24 C19 -0.3(6)
C20 C19 C24 C23 0.6(5)
P1 C19 C24 C23 -178.6(3)
C6 P1 C25 C26 171.5(3)
C19 P1 C25 C26 -82.8(3)
Ru1 P1 C25 C26 50.1(3)
C6 P1 C25 C30 -13.9(4)
C19 P1 C25 C30 91.8(4)
Ru1 P1 C25 C30 -135.3(3)
C30 C25 C26 C27 0.3(6)
P1 C25 C26 C27 175.2(3)
C25 C26 C27 C28 -1.1(6)
C26 C27 C28 C29 2.0(7)
C27 C28 C29 C30 -2.1(7)
C28 C29 C30 C25 1.2(6)
C26 C25 C30 C29 -0.3(6)
P1 C25 C30 C29 -174.8(3)
C18 P2 C31 C36 7.7(4)
C37 P2 C31 C36 114.8(3)
Ru1 P2 C31 C36 -114.7(3)
C18 P2 C31 C32 -173.7(3)
C37 P2 C31 C32 -66.6(3)
Ru1 P2 C31 C32 63.9(3)
C36 C31 C32 C33 -0.6(6)
P2 C31 C32 C33 -179.2(3)
C31 C32 C33 C34 -1.5(6)
C32 C33 C34 C35 1.4(6)
C33 C34 C35 C36 0.8(6)
C32 C31 C36 C35 2.8(6)
P2 C31 C36 C35 -178.7(3)
C34 C35 C36 C31 -2.9(6)
C18 P2 C37 C42 1.3(4)
C31 P2 C37 C42 -108.6(4)
Ru1 P2 C37 C42 117.5(3)
C18 P2 C37 C38 -177.1(3)
C31 P2 C37 C38 73.0(3)
Ru1 P2 C37 C38 -60.9(3)
C42 C37 C38 C39 0.1(6)
P2 C37 C38 C39 178.6(3)
C37 C38 C39 C40 0.6(6)
C38 C39 C40 C41 -0.4(7)
C39 C40 C41 C42 -0.4(7)
C38 C37 C42 C41 -1.0(6)
P2 C37 C42 C41 -179.4(3)
C40 C41 C42 C37 1.1(7)
C12 P3 C43 C48 -108.2(3)
C49 P3 C43 C48 -4.0(4)
Ru1 P3 C43 C48 133.0(3)
C12 P3 C43 C44 69.0(3)
C49 P3 C43 C44 173.3(3)
Ru1 P3 C43 C44 -49.7(4)
C48 C43 C44 C45 -1.9(6)
P3 C43 C44 C45 -179.3(3)
C43 C44 C45 C46 1.0(6)
C44 C45 C46 C47 0.6(7)
C45 C46 C47 C48 -1.2(7)
C46 C47 C48 C43 0.2(7)
C44 C43 C48 C47 1.3(6)
P3 C43 C48 C47 178.5(3)
C12 P3 C49 C50 -178.5(3)
C43 P3 C49 C50 78.2(3)
Ru1 P3 C49 C50 -64.2(3)
C12 P3 C49 C54 1.1(4)
C43 P3 C49 C54 -102.1(4)
Ru1 P3 C49 C54 115.5(3)
C54 C49 C50 C51 0.7(6)
P3 C49 C50 C51 -179.7(3)
C49 C50 C51 C52 -1.1(7)
C50 C51 C52 C53 0.1(7)
C51 C52 C53 C54 1.5(8)
C52 C53 C54 C49 -2.0(8)
C50 C49 C54 C53 0.8(6)
P3 C49 C54 C53 -178.8(4)
C7 S2 C55 C56 80.1(3)
Ru1 S2 C55 C56 -32.9(3)
S2 C55 C56 C57 177.0(3)
S2 C55 C56 S3 48.7(3)
C13 S3 C56 C55 72.1(3)
Ru1 S3 C56 C55 -38.8(3)
C13 S3 C56 C57 -58.1(3)
Ru1 S3 C56 C57 -169.1(3)
C55 C56 C57 C58 151.4(4)
S3 C56 C57 C58 -79.9(4)
C55 C56 C57 C62 -27.6(5)
S3 C56 C57 C62 101.1(4)
C62 C57 C58 C59 -0.4(6)
C56 C57 C58 C59 -179.4(4)
C57 C58 C59 C60 1.3(7)
C57 C58 C59 C63 -178.2(6)
C58 C59 C60 C61 -1.4(8)
C63 C59 C60 C61 178.1(6)
C59 C60 C61 C62 0.5(9)
C60 C61 C62 C57 0.4(7)
C58 C57 C62 C61 -0.4(7)
C56 C57 C62 C61 178.5(4)
F6C P4 F1B F5C -170.6(7)
F3B P4 F1B F5C -66.6(10)
F2A P4 F1B F5C -13(4)
F1A P4 F1B F5C 164(4)
F5B P4 F1B F5C 30.1(7)
F4C P4 F1B F5C 84.5(8)
F3A P4 F1B F5C -72.9(7)
F6A P4 F1B F5C -165.0(7)
F2C P4 F1B F5C -20.8(17)
F4A P4 F1B F5C 104.0(7)
F5A P4 F1B F5C 15.8(6)
F3B P4 F2B F6C -103.3(9)
F2A P4 F2B F6C -159(2)
F1A P4 F2B F6C 23(2)
F5B P4 F2B F6C 160.5(8)
F4C P4 F2B F6C 107.3(9)
F3A P4 F2B F6C -95.6(8)
F6A P4 F2B F6C -5.1(8)
F2C P4 F2B F6C -151.3(13)
F4A P4 F2B F6C 87.2(8)
F5A P4 F2B F6C 173.9(7)
F6C P4 F5B F4C -51.4(11)
F1B P4 F5B F4C 99.6(9)
F3B P4 F5B F4C -164.1(7)
F2A P4 F5B F4C -89.5(7)
F1A P4 F5B F4C 89.0(8)
F3A P4 F5B F4C -177.1(7)
F6A P4 F5B F4C -37.8(15)
F2C P4 F5B F4C -107.8(9)
F4A P4 F5B F4C 6.2(7)
F5A P4 F5B F4C 134.2(13)
F6C P4 F5B F2C 56.3(10)
F1B P4 F5B F2C -152.7(8)
F3B P4 F5B F2C -56.3(7)
F2A P4 F5B F2C 18.3(5)
F1A P4 F5B F2C -163.2(7)
F4C P4 F5B F2C 107.8(9)
F3A P4 F5B F2C -69.4(6)
F6A P4 F5B F2C 70.0(13)
F4A P4 F5B F2C 114.0(6)
F5A P4 F5B F2C -118.1(12)
F6C P4 F2C F5B -148.0(7)
F1B P4 F2C F5B 57.9(16)
F3B P4 F2C F5B 111.4(9)
F2A P4 F2C F5B -117.3(18)
F1A P4 F2C F5B 61(2)
F4C P4 F2C F5B -50.5(7)
F3A P4 F2C F5B 111.1(6)
F6A P4 F2C F5B -158.4(6)
F4A P4 F2C F5B -64.6(6)
F5A P4 F2C F5B 22.2(4)
F4C F5B F2C P4 57.8(6)
F2C F5B F4C P4 -54.2(5)
F6C P4 F4C F5B 149.9(7)
F1B P4 F4C F5B -88.2(9)
F3B P4 F4C F5B 30.1(14)
F2A P4 F4C F5B 79.0(6)
F1A P4 F4C F5B -102.2(7)
F3A P4 F4C F5B 7.3(18)
F6A P4 F4C F5B 165.9(6)
F2C P4 F4C F5B 60.4(8)
F4A P4 F4C F5B -163(2)
F5A P4 F4C F5B -18.4(5)
F3B P4 F5C F1B 106.4(10)
F2A P4 F5C F1B 177.0(9)
F1A P4 F5C F1B -4.1(11)
F5B P4 F5C F1B -132.8(12)
F4C P4 F5C F1B -101.8(9)
F3A P4 F5C F1B 90.9(9)
F6A P4 F5C F1B 45.4(18)
F2C P4 F5C F1B 168.9(9)
F4A P4 F5C F1B -87.6(9)
F5A P4 F5C F1B -124(2)
F1B P4 F6C F2B -177.9(8)
F3B P4 F6C F2B 80.0(8)
F2A P4 F6C F2B 7.2(7)
F1A P4 F6C F2B -171.5(8)
F5B P4 F6C F2B -31.7(12)
F4C P4 F6C F2B -71.4(9)
F3A P4 F6C F2B 94.9(7)
F6A P4 F6C F2B 165(2)
F2C P4 F6C F2B 17.8(8)
F4A P4 F6C F2B -86.2(7)
F5A P4 F6C F2B -23(2)
